data_2104089
loop_
_publ_author_name
'Hansson, Christian'
'Lindqvist, Maria'
'Oskarsson, \%Ake'

_publ_section_title
;
 <i>Cis</i>/<i>trans</i> isomers of Pt<i>X</i>~2~<i>L</i>~2~ (<i>X</i>
 = halogen, <i>L</i> = neutral ligand); the crystal structures of two
 polymorphs of <i>cis</i>-dichlorobis(dibenzyl
 sulfido-\k<i>S</i>)platinum(II) in the temperature range 100--295K
;
_journal_issue 2
_journal_name_full 'Acta Crystallographica Section B'
_journal_page_first 187
_journal_page_last 195
_journal_paper_doi 10.1107/S0108768108005211
_journal_volume 64
_journal_year 2008
_chemical_formula_moiety 'C28 H28 Cl2 Pt S2'
_chemical_formula_sum 'C28 H28 Cl2 Pt S2'
_chemical_formula_weight 694.61
_chemical_name_systematic
;
cis-dichlorobis(dibenzyl sulphido-\kS)platinum(II)
;
_space_group_IT_number 15
_symmetry_cell_setting monoclinic
_symmetry_space_group_name_Hall '-C 2yc'
_symmetry_space_group_name_H-M 'C 1 2/c 1'
_atom_sites_solution_hydrogens geom
_atom_sites_solution_primary heavy
_atom_sites_solution_secondary difmap
_audit_creation_method SHELXL-97
_cell_angle_alpha 90.00
_cell_angle_beta 102.584(3)
_cell_angle_gamma 90.00
_cell_formula_units_Z 8
_cell_length_a 28.6839(11)
_cell_length_b 15.5752(6)
_cell_length_c 12.7019(5)
_cell_measurement_reflns_used 23942
_cell_measurement_temperature 295.0(10)
_cell_measurement_theta_max 32.76
_cell_measurement_theta_min 2.62
_cell_volume 5538.3(4)
_computing_cell_refinement 'CrysAlis 1.171.29 (Oxford Diffraction, 2006)'
_computing_data_collection 'CrysAlis 1.171.29 (Oxford Diffraction, 2006)'
_computing_data_reduction 'CrysAlis 1.171.29 (Oxford Diffraction, 2006)'
_computing_molecular_graphics 'DIAMOND (Brandenburg, 2000), MERCURY (Bruno et al., 2002'
_computing_publication_material 'enCIFer version 1.1 (CCDC, 2004)'
_computing_structure_refinement 'SHELXTL 5.1 (Sheldrick, 1998)'
_computing_structure_solution 'SHELXTL 5.1 (Sheldrick, 1998)'
_diffrn_ambient_temperature 295.0(10)
_diffrn_measured_fraction_theta_full 0.996
_diffrn_measured_fraction_theta_max 0.921
_diffrn_measurement_device_type 'Oxford Diffraction XCALIBUR3'
_diffrn_measurement_method \w-scans
_diffrn_radiation_monochromator graphite
_diffrn_radiation_source 'Sealed tube'
_diffrn_radiation_type MoK\a
_diffrn_radiation_wavelength 0.71073
_diffrn_reflns_av_R_equivalents 0.0602
_diffrn_reflns_av_sigmaI/netI 0.0540
_diffrn_reflns_limit_h_max 42
_diffrn_reflns_limit_h_min -41
_diffrn_reflns_limit_k_max 23
_diffrn_reflns_limit_k_min -22
_diffrn_reflns_limit_l_max 19
_diffrn_reflns_limit_l_min -13
_diffrn_reflns_number 23942
_diffrn_reflns_theta_full 30.795
_diffrn_reflns_theta_max 32.76
_diffrn_reflns_theta_min 2.62
_diffrn_standards_decay_% 0.0
_diffrn_standards_interval_count 0
_diffrn_standards_interval_time 0
_diffrn_standards_number 0
_exptl_absorpt_coefficient_mu 5.425
_exptl_absorpt_correction_T_max 0.581
_exptl_absorpt_correction_T_min 0.297
_exptl_absorpt_correction_type numerical
_exptl_absorpt_process_details '(CrysAlis 1.171.29, Oxford Diffraction, 2006)'
_exptl_crystal_colour 'Pale yellow'
_exptl_crystal_density_diffrn 1.666
_exptl_crystal_density_method 'not measured'
_exptl_crystal_description Plate
_exptl_crystal_F_000 2720
_exptl_crystal_size_max 0.30
_exptl_crystal_size_mid 0.19
_exptl_crystal_size_min 0.10
_refine_diff_density_max 2.145
_refine_diff_density_min -2.336
_refine_ls_extinction_method none
_refine_ls_goodness_of_fit_ref 1.003
_refine_ls_hydrogen_treatment constr
_refine_ls_matrix_type full
_refine_ls_number_parameters 298
_refine_ls_number_reflns 9449
_refine_ls_number_restraints 0
_refine_ls_restrained_S_all 1.003
_refine_ls_R_factor_all 0.0687
_refine_ls_R_factor_gt 0.0456
_refine_ls_shift/su_max 0.002
_refine_ls_shift/su_mean 0.000
_refine_ls_structure_factor_coef Fsqd
_refine_ls_weighting_details 'calc w=1/[\s^2^(Fo^2^)+(0.0707P)^2^+0.0000P] where P=(Fo^2^+2Fc^2^)/3'
_refine_ls_weighting_scheme calc
_refine_ls_wR_factor_gt 0.1132
_refine_ls_wR_factor_ref 0.1256
_reflns_number_gt 6667
_reflns_number_total 9449
_reflns_threshold_expression >2sigma(I)
_cod_data_source_file ry5016.cif
_cod_data_source_block abmon295
_cod_depositor_comments
;
The following automatic conversions were performed:
'_symmetry_cell_setting' value 'Monoclinic' changed to 'monoclinic'
according to '/home/saulius/struct/CIF-dictionaries/cif_core.dic'
dictionary named 'cif_core.dic' version 2.4.1 from
2010-06-29.

'_exptl_absorpt_correction_type' value 'Numerical' changed to
'numerical' according to
'/home/saulius/struct/CIF-dictionaries/cif_core.dic' dictionary named
'cif_core.dic' version 2.4.1 from 2010-06-29.

Automatic conversion script
Id: cif_fix_enum 1527 2010-12-29 10:47:43Z saulius 

The following automatic conversions were performed:

'_symmetry_cell_setting' value 'Monoclinic' changed to 'monoclinic'
according to /home/saulius/struct/CIF-dictionaries/cif_core.dic
dictionary named 'cif_core.dic' version 2.4.1 from
2010-06-29.

'_exptl_absorpt_correction_type' value 'Numerical'
changed to 'numerical' according to
/home/saulius/struct/CIF-dictionaries/cif_core.dic dictionary named
'cif_core.dic' version 2.4.1 from 2010-06-29.

Automatic conversion script
Id: cif_fix_values 1715 2011-07-08 13:25:40Z adriana 
;
_cod_original_sg_symbol_H-M C2/c
_cod_database_code 2104089

loop_
_symmetry_equiv_pos_as_xyz
'x, y, z'
'-x, y, -z+1/2'
'x+1/2, y+1/2, z'
'-x+1/2, y+1/2, -z+1/2'
'-x, -y, -z'
'x, -y, z-1/2'
'-x+1/2, -y+1/2, -z'
'x+1/2, -y+1/2, z-1/2'

loop_
_atom_site_type_symbol
_atom_site_label
_atom_site_fract_x
_atom_site_fract_y
_atom_site_fract_z
_atom_site_U_iso_or_equiv
_atom_site_adp_type
_atom_site_calc_flag
_atom_site_refinement_flags
_atom_site_occupancy
Pt Pt1 0.139050(6) 0.853639(11) 0.726421(12) 0.03638(7) Uani d . 1
S S1 0.13581(4) 0.92964(7) 0.57172(8) 0.0347(2) Uani d . 1
S S2 0.14508(4) 0.73298(7) 0.62907(10) 0.0438(2) Uani d . 1
Cl Cl2 0.14061(5) 0.77413(9) 0.88148(10) 0.0606(3) Uani d . 1
Cl Cl1 0.12548(5) 0.97721(9) 0.81573(10) 0.0584(3) Uani d . 1
C C2 0.17245(17) 1.0274(3) 0.6012(4) 0.0437(10) Uani d . 1
H H2A 0.1591 1.0720 0.5502 0.052 Uiso calc R 1
H H2B 0.1718 1.0477 0.6730 0.052 Uiso calc R 1
C C1 0.07698(15) 0.9804(3) 0.5444(4) 0.0418(9) Uani d . 1
H H1A 0.0736 1.0147 0.6061 0.050 Uiso calc R 1
H H1B 0.0738 1.0182 0.4826 0.050 Uiso calc R 1
C C5 0.03832(15) 0.9132(3) 0.5221(4) 0.0432(10) Uani d . 1
C C11 0.22332(16) 1.0103(3) 0.5941(4) 0.0423(9) Uani d . 1
C C4 0.1888(2) 0.6582(3) 0.7050(5) 0.0568(14) Uani d . 1
H H4A 0.1823 0.6501 0.7762 0.068 Uiso calc R 1
H H4B 0.1853 0.6030 0.6688 0.068 Uiso calc R 1
C C23 0.23930(18) 0.6892(3) 0.7165(4) 0.0475(11) Uani d . 1
C C10 0.01555(18) 0.8871(4) 0.6026(4) 0.0535(12) Uani d . 1
H H10 0.0259 0.9090 0.6718 0.064 Uiso calc R 1
C C6 0.0237(2) 0.8778(4) 0.4209(5) 0.0598(13) Uani d . 1
H H6 0.0386 0.8936 0.3657 0.072 Uiso calc R 1
C C3 0.08928(19) 0.6779(4) 0.6346(5) 0.0607(14) Uani d . 1
H H3A 0.0900 0.6623 0.7088 0.073 Uiso calc R 1
H H3B 0.0629 0.7174 0.6113 0.073 Uiso calc R 1
C C12 0.2528(2) 0.9588(4) 0.6666(5) 0.0651(15) Uani d . 1
H H12 0.2414 0.9330 0.7220 0.078 Uiso calc R 1
C C16 0.24074(19) 1.0488(4) 0.5122(4) 0.0555(13) Uani d . 1
H H16 0.2208 1.0831 0.4617 0.067 Uiso calc R 1
C C24 0.2636(2) 0.7269(4) 0.8115(4) 0.0604(14) Uani d . 1
H H24 0.2477 0.7382 0.8664 0.073 Uiso calc R 1
C C17 0.0803(2) 0.5987(4) 0.5664(6) 0.0704(17) Uani d . 1
C C8 -0.0362(2) 0.7950(4) 0.4811(6) 0.0737(18) Uani d . 1
H H8 -0.0613 0.7560 0.4673 0.088 Uiso calc R 1
C C28 0.2631(2) 0.6758(4) 0.6351(5) 0.0622(14) Uani d . 1
H H28 0.2470 0.6519 0.5702 0.075 Uiso calc R 1
C C25 0.3114(2) 0.7476(4) 0.8249(5) 0.0707(17) Uani d . 1
H H25 0.3276 0.7719 0.8894 0.085 Uiso calc R 1
C C9 -0.0215(2) 0.8305(4) 0.5833(6) 0.0677(17) Uani d . 1
H H9 -0.0368 0.8157 0.6381 0.081 Uiso calc R 1
C C15 0.2878(2) 1.0364(5) 0.5053(6) 0.0748(19) Uani d . 1
H H15 0.2997 1.0643 0.4519 0.090 Uiso calc R 1
C C26 0.3348(2) 0.7328(4) 0.7444(6) 0.0748(17) Uani d . 1
H H26 0.3671 0.7464 0.7544 0.090 Uiso calc R 1
C C14 0.3166(2) 0.9839(5) 0.5759(7) 0.079(2) Uani d . 1
H H14 0.3478 0.9743 0.5692 0.095 Uiso calc R 1
C C13 0.3000(2) 0.9446(4) 0.6580(7) 0.085(2) Uani d . 1
H H13 0.3199 0.9092 0.7070 0.103 Uiso calc R 1
C C7 -0.0137(2) 0.8177(5) 0.4014(6) 0.0749(18) Uani d . 1
H H7 -0.0232 0.7932 0.3333 0.090 Uiso calc R 1
C C27 0.3111(2) 0.6977(4) 0.6485(6) 0.0737(17) Uani d . 1
H H27 0.3269 0.6887 0.5930 0.088 Uiso calc R 1
C C22 0.0892(3) 0.5183(5) 0.6105(9) 0.106(3) Uani d . 1
H H22 0.1017 0.5148 0.6844 0.127 Uiso calc R 1
C C18 0.0607(3) 0.6034(6) 0.4609(7) 0.097(3) Uani d . 1
H H18 0.0543 0.6569 0.4287 0.116 Uiso calc R 1
C C20 0.0610(4) 0.4509(7) 0.4484(12) 0.127(4) Uani d . 1
H H20 0.0546 0.4005 0.4086 0.153 Uiso calc R 1
C C19 0.0495(3) 0.5275(9) 0.3965(10) 0.134(4) Uani d . 1
H H19 0.0352 0.5302 0.3235 0.161 Uiso calc R 1
C C21 0.0815(4) 0.4449(6) 0.5557(12) 0.134(4) Uani d . 1
H H21 0.0896 0.3922 0.5890 0.160 Uiso calc R 1

loop_
_atom_site_aniso_label
_atom_site_aniso_U_11
_atom_site_aniso_U_22
_atom_site_aniso_U_33
_atom_site_aniso_U_12
_atom_site_aniso_U_13
_atom_site_aniso_U_23
Pt1 0.03795(10) 0.04171(11) 0.03060(9) 0.00371(6) 0.00991(7) 0.00107(6)
S1 0.0380(5) 0.0360(5) 0.0318(4) -0.0006(4) 0.0115(4) -0.0011(4)
S2 0.0466(6) 0.0380(5) 0.0486(6) 0.0038(5) 0.0144(5) -0.0004(5)
Cl2 0.0732(8) 0.0712(9) 0.0414(6) 0.0123(7) 0.0212(6) 0.0167(6)
Cl1 0.0814(9) 0.0572(7) 0.0402(6) 0.0120(6) 0.0214(6) -0.0098(5)
C2 0.048(3) 0.035(2) 0.052(3) -0.0026(19) 0.020(2) -0.0011(19)
C1 0.039(2) 0.042(2) 0.045(2) 0.0075(18) 0.0117(19) 0.0090(19)
C5 0.034(2) 0.048(3) 0.047(2) 0.0087(18) 0.0079(18) 0.0074(19)
C11 0.039(2) 0.041(2) 0.047(2) -0.0045(18) 0.0087(19) -0.0029(19)
C4 0.062(3) 0.043(3) 0.068(4) 0.009(2) 0.021(3) 0.012(2)
C23 0.050(3) 0.038(2) 0.055(3) 0.013(2) 0.013(2) 0.007(2)
C10 0.043(3) 0.068(3) 0.052(3) 0.002(2) 0.014(2) 0.013(3)
C6 0.052(3) 0.074(4) 0.053(3) 0.000(3) 0.012(3) -0.002(3)
C3 0.051(3) 0.050(3) 0.087(4) -0.005(2) 0.027(3) -0.011(3)
C12 0.054(3) 0.060(3) 0.076(4) -0.009(3) 0.003(3) 0.019(3)
C16 0.047(3) 0.071(4) 0.051(3) -0.006(2) 0.014(2) 0.004(2)
C24 0.065(3) 0.062(3) 0.054(3) 0.010(3) 0.012(3) 0.010(3)
C17 0.044(3) 0.064(4) 0.103(5) -0.011(3) 0.017(3) -0.018(4)
C8 0.051(3) 0.062(4) 0.105(5) -0.008(3) 0.011(3) 0.008(4)
C28 0.064(4) 0.062(3) 0.064(3) 0.000(3) 0.021(3) -0.011(3)
C25 0.071(4) 0.064(4) 0.064(4) 0.002(3) -0.013(3) 0.010(3)
C9 0.054(3) 0.073(4) 0.080(4) 0.004(3) 0.024(3) 0.026(3)
C15 0.053(3) 0.102(5) 0.076(4) -0.021(3) 0.029(3) -0.014(4)
C26 0.054(3) 0.070(4) 0.097(5) 0.006(3) 0.008(3) 0.011(4)
C14 0.039(3) 0.078(4) 0.116(6) -0.004(3) 0.009(3) -0.023(4)
C13 0.053(3) 0.055(4) 0.134(7) -0.002(3) -0.011(4) 0.013(4)
C7 0.068(4) 0.072(4) 0.077(4) -0.006(3) 0.000(3) -0.017(4)
C27 0.071(4) 0.074(4) 0.084(4) 0.010(3) 0.035(4) -0.008(3)
C22 0.108(6) 0.057(4) 0.161(8) -0.026(4) 0.048(6) -0.014(5)
C18 0.062(4) 0.106(6) 0.112(6) 0.018(4) -0.004(4) -0.029(5)
C20 0.078(6) 0.118(9) 0.185(12) -0.038(6) 0.024(7) -0.069(9)
C19 0.046(4) 0.192(12) 0.151(10) 0.009(6) -0.005(5) -0.064(9)
C21 0.133(9) 0.057(5) 0.223(14) -0.035(5) 0.066(10) -0.027(7)

loop_
_atom_type_symbol
_atom_type_description
_atom_type_scat_dispersion_real
_atom_type_scat_dispersion_imag
_atom_type_scat_source
C C 0.0033 0.0016 'International Tables Vol C Tables 4.2.6.8 and 6.1.1.4'
H H 0.0000 0.0000 'International Tables Vol C Tables 4.2.6.8 and 6.1.1.4'
S S 0.1246 0.1234 'International Tables Vol C Tables 4.2.6.8 and 6.1.1.4'
Cl Cl 0.1484 0.1585 'International Tables Vol C Tables 4.2.6.8 and 6.1.1.4'
Pt Pt -1.7033 8.3905 'International Tables Vol C Tables 4.2.6.8 and 6.1.1.4'

loop_
_geom_angle_atom_site_label_1
_geom_angle_atom_site_label_2
_geom_angle_atom_site_label_3
_geom_angle
S2 Pt1 S1 87.37(4)
S2 Pt1 Cl1 174.49(5)
S1 Pt1 Cl1 90.63(4)
S2 Pt1 Cl2 91.76(4)
S1 Pt1 Cl2 178.46(5)
Cl1 Pt1 Cl2 90.12(5)
C1 S1 C2 98.2(2)
C1 S1 Pt1 104.54(15)
C2 S1 Pt1 109.88(16)
C4 S2 C3 100.7(3)
C4 S2 Pt1 111.4(2)
C3 S2 Pt1 101.29(18)
C11 C2 S1 111.0(3)
C11 C2 H2A 109.4
S1 C2 H2A 109.4
C11 C2 H2B 109.4
S1 C2 H2B 109.4
H2A C2 H2B 108.0
C5 C1 S1 110.3(3)
C5 C1 H1A 109.6
S1 C1 H1A 109.6
C5 C1 H1B 109.6
S1 C1 H1B 109.6
H1A C1 H1B 108.1
C6 C5 C10 118.3(5)
C6 C5 C1 121.0(4)
C10 C5 C1 120.7(5)
C12 C11 C16 119.3(5)
C12 C11 C2 122.0(5)
C16 C11 C2 118.8(4)
C23 C4 S2 112.5(3)
C23 C4 H4A 109.1
S2 C4 H4A 109.1
C23 C4 H4B 109.1
S2 C4 H4B 109.1
H4A C4 H4B 107.8
C28 C23 C24 118.8(5)
C28 C23 C4 120.3(5)
C24 C23 C4 120.8(5)
C9 C10 C5 122.1(6)
C9 C10 H10 119.0
C5 C10 H10 119.0
C5 C6 C7 119.8(6)
C5 C6 H6 120.1
C7 C6 H6 120.1
C17 C3 S2 114.0(4)
C17 C3 H3A 108.8
S2 C3 H3A 108.8
C17 C3 H3B 108.8
S2 C3 H3B 108.8
H3A C3 H3B 107.7
C11 C12 C13 120.5(6)
C11 C12 H12 119.8
C13 C12 H12 119.8
C15 C16 C11 120.2(6)
C15 C16 H16 119.9
C11 C16 H16 119.9
C25 C24 C23 120.3(6)
C25 C24 H24 119.9
C23 C24 H24 119.9
C18 C17 C22 117.3(7)
C18 C17 C3 121.1(7)
C22 C17 C3 121.5(7)
C7 C8 C9 119.7(6)
C7 C8 H8 120.2
C9 C8 H8 120.2
C23 C28 C27 120.7(6)
C23 C28 H28 119.6
C27 C28 H28 119.6
C26 C25 C24 120.4(6)
C26 C25 H25 119.8
C24 C25 H25 119.8
C10 C9 C8 119.5(6)
C10 C9 H9 120.2
C8 C9 H9 120.2
C14 C15 C16 120.3(6)
C14 C15 H15 119.9
C16 C15 H15 119.9
C25 C26 C27 120.2(6)
C25 C26 H26 119.9
C27 C26 H26 119.9
C15 C14 C13 120.4(6)
C15 C14 H14 119.8
C13 C14 H14 119.8
C14 C13 C12 119.2(6)
C14 C13 H13 120.4
C12 C13 H13 120.4
C8 C7 C6 120.6(6)
C8 C7 H7 119.7
C6 C7 H7 119.7
C26 C27 C28 119.6(6)
C26 C27 H27 120.2
C28 C27 H27 120.2
C21 C22 C17 125.1(10)
C21 C22 H22 117.5
C17 C22 H22 117.5
C17 C18 C19 121.3(10)
C17 C18 H18 119.3
C19 C18 H18 119.3
C21 C20 C19 123.1(10)
C21 C20 H20 118.4
C19 C20 H20 118.4
C20 C19 C18 116.3(11)
C20 C19 H19 121.8
C18 C19 H19 121.9
C22 C21 C20 116.8(11)
C22 C21 H21 121.6
C20 C21 H21 121.6

loop_
_geom_bond_atom_site_label_1
_geom_bond_atom_site_label_2
_geom_bond_distance
Pt1 S2 2.2768(12)
Pt1 S1 2.2785(10)
Pt1 Cl1 2.3097(12)
Pt1 Cl2 2.3186(12)
S1 C1 1.827(4)
S1 C2 1.842(5)
S2 C4 1.826(5)
S2 C3 1.831(5)
C2 C11 1.505(7)
C2 H2A 0.9700
C2 H2B 0.9700
C1 C5 1.506(6)
C1 H1A 0.9700
C1 H1B 0.9700
C5 C6 1.378(7)
C5 C10 1.388(6)
C11 C12 1.365(7)
C11 C16 1.385(7)
C4 C23 1.503(8)
C4 H4A 0.9700
C4 H4B 0.9700
C23 C28 1.374(7)
C23 C24 1.386(7)
C10 C9 1.360(9)
C10 H10 0.9300
C6 C7 1.404(9)
C6 H6 0.9300
C3 C17 1.497(8)
C3 H3A 0.9700
C3 H3B 0.9700
C12 C13 1.400(9)
C12 H12 0.9300
C16 C15 1.386(8)
C16 H16 0.9300
C24 C25 1.381(8)
C24 H24 0.9300
C17 C18 1.337(10)
C17 C22 1.373(10)
C8 C7 1.361(9)
C8 C9 1.389(10)
C8 H8 0.9300
C28 C27 1.391(9)
C28 H28 0.9300
C25 C26 1.361(9)
C25 H25 0.9300
C9 H9 0.9300
C15 C14 1.354(10)
C15 H15 0.9300
C26 C27 1.373(9)
C26 H26 0.9300
C14 C13 1.380(11)
C14 H14 0.9300
C13 H13 0.9300
C7 H7 0.9300
C27 H27 0.9300
C22 C21 1.331(12)
C22 H22 0.9300
C18 C19 1.434(13)
C18 H18 0.9300
C20 C21 1.365(15)
C20 C19 1.368(15)
C20 H20 0.9300
C19 H19 0.9300
C21 H21 0.9300
